data_7711181
loop_
_publ_author_name
'Fraunhofer, Christina'
'Paul, Theresa'
'Oeckler, Oliver'

_publ_section_title
;
 Temperature-dependent Cu and Ag ion mobility and associated changes of
 transport properties in pavonite-type Cu1.4Ag0.4Bi5.4Se9
;
_journal_name_full 'Dalton Transactions'
_journal_paper_doi 10.1039/D2DT01651F
_journal_year 2022
_chemical_formula_sum 'Ag0.8 Bi10.8 Cu2.8 Se18'
_chemical_formula_weight 3942.47
_space_group_crystal_system monoclinic
_space_group_IT_number 12
_space_group_name_Hall '-C 2y'
_space_group_name_H-M_alt 'C 1 2/m 1'
_atom_sites_solution_primary direct
_atom_sites_solution_secondary difmap
_audit_creation_method SHELXL-2017/1
_audit_update_record
;
2021-06-07 deposited with the CCDC.	2022-09-05 downloaded from the CCDC.
;
_cell_angle_alpha 90
_cell_angle_beta 99.560(9)
_cell_angle_gamma 90
_cell_formula_units_Z 1
_cell_length_a 13.7559(15)
_cell_length_b 4.1949(5)
_cell_length_c 15.3595(17)
_cell_measurement_reflns_used 10559
_cell_measurement_temperature 523(2)
_cell_measurement_theta_max 26.265
_cell_measurement_theta_min 2.085
_cell_volume 874.01(17)
_computing_structure_refinement 'SHELXL-2017/1 (Sheldrick, 2017)'
_diffrn_ambient_temperature 523(2)
_diffrn_measured_fraction_theta_full 0.988
_diffrn_measured_fraction_theta_max 0.989
_diffrn_measurement_device_type 'Stoe Stadivari'
_diffrn_radiation_type AgK\a
_diffrn_radiation_wavelength 0.56083
_diffrn_reflns_av_R_equivalents 0.0333
_diffrn_reflns_av_unetI/netI 0.0299
_diffrn_reflns_Laue_measured_fraction_full 0.988
_diffrn_reflns_Laue_measured_fraction_max 0.989
_diffrn_reflns_limit_h_max 16
_diffrn_reflns_limit_h_min -13
_diffrn_reflns_limit_k_max 5
_diffrn_reflns_limit_k_min -5
_diffrn_reflns_limit_l_max 16
_diffrn_reflns_limit_l_min -19
_diffrn_reflns_number 4739
_diffrn_reflns_point_group_measured_fraction_full 0.988
_diffrn_reflns_point_group_measured_fraction_max 0.989
_diffrn_reflns_theta_full 19.664
_diffrn_reflns_theta_max 20.510
_diffrn_reflns_theta_min 2.430
_exptl_absorpt_coefficient_mu 40.681
_exptl_absorpt_correction_T_max 0.4519
_exptl_absorpt_correction_T_min 0.1641
_exptl_absorpt_correction_type multi-scan
_exptl_absorpt_process_details '(Blessing, 1995)'
_exptl_crystal_density_diffrn 7.490
_exptl_crystal_description 'irregular polyhedron'
_exptl_crystal_F_000 1627
_exptl_crystal_size_max 0.080
_exptl_crystal_size_mid 0.078
_exptl_crystal_size_min 0.042
_refine_diff_density_max 2.749
_refine_diff_density_min -1.634
_refine_diff_density_rms 0.393
_refine_ls_extinction_coef 0.00129(15)
_refine_ls_extinction_expression Fc^*^=kFc[1+0.001xFc^2^\l^3^/sin(2\q)]^-1/4^
_refine_ls_extinction_method 'SHELXL-2017/1 (Sheldrick 2017)'
_refine_ls_goodness_of_fit_ref 1.062
_refine_ls_hydrogen_treatment undef
_refine_ls_matrix_type full
_refine_ls_number_parameters 75
_refine_ls_number_reflns 1008
_refine_ls_number_restraints 4
_refine_ls_restrained_S_all 1.059
_refine_ls_R_factor_all 0.0577
_refine_ls_R_factor_gt 0.0377
_refine_ls_shift/su_max 0.006
_refine_ls_shift/su_mean 0.000
_refine_ls_structure_factor_coef Fsqd
_refine_ls_weighting_details 'w=1/[\s^2^(Fo^2^)+(0.0553P)^2^] where P=(Fo^2^+2Fc^2^)/3'
_refine_ls_weighting_scheme calc
_refine_ls_wR_factor_gt 0.0837
_refine_ls_wR_factor_ref 0.0922
_reflns_Friedel_coverage 0.000
_reflns_number_gt 773
_reflns_number_total 1008
_reflns_threshold_expression 'I > 2\s(I)'
_cod_data_source_file d2dt01651f2.cif
_cod_data_source_block CF215A_K3_250
_cod_original_sg_symbol_H-M 'C 2/m'
_cod_original_formula_sum 'Ag0.80 Bi10.80 Cu2.80 Se18'
_cod_database_code 7711181
_shelx_shelxl_version_number 2017/1
_shelx_space_group_comment
;
The symmetry employed for this shelxl refinement is uniquely defined
by the following loop, which should always be used as a source of
symmetry information in preference to the above space-group names.
They are only intended as comments.
;

loop_
_space_group_symop_operation_xyz
'x, y, z'
'-x, y, -z'
'x+1/2, y+1/2, z'
'-x+1/2, y+1/2, -z'
'-x, -y, -z'
'x, -y, z'
'-x+1/2, -y+1/2, -z'
'x+1/2, -y+1/2, z'

loop_
_atom_site_label
_atom_site_type_symbol
_atom_site_fract_x
_atom_site_fract_y
_atom_site_fract_z
_atom_site_U_iso_or_equiv
_atom_site_adp_type
_atom_site_occupancy
_atom_site_site_symmetry_order
_atom_site_calc_flag
_atom_site_refinement_flags_posn
_atom_site_refinement_flags_adp
_atom_site_refinement_flags_occupancy
_atom_site_disorder_assembly
_atom_site_disorder_group
Bi1 Bi 0.45139(6) 0.000000 0.18957(6) 0.0372(3) Uani 0.915(4) 2 d S T P . .
Ag1 Ag 0.45139(6) 0.000000 0.18957(6) 0.0372(3) Uani 0.056(6) 2 d S T P . .
Bi2 Bi 0.15173(6) 0.000000 0.06371(9) 0.0380(4) Uani 0.785(4) 2 d S T P . .
Ag2 Ag 0.15173(6) 0.000000 0.06371(9) 0.0380(4) Uani 0.144(6) 2 d S T P . .
Cu2 Cu 0.154(7) 0.000000 0.022(8) 0.12(4) Uiso 0.071(4) 2 d S . P . .
Bi3 Bi 0.24341(6) 0.000000 0.62209(6) 0.0517(3) Uani 1 2 d S T P . .
Se1A Se 0.4026(4) 0.000000 0.3602(6) 0.0312(14) Uani 0.93(4) 2 d S T P . .
Se1B Se 0.386(4) 0.000000 0.326(8) 0.039(12) Uiso 0.07(4) 2 d S . P . .
Se2 Se 0.79358(14) 0.000000 0.12445(16) 0.0425(5) Uani 1 2 d S T P . .
Se3 Se 0.13830(13) 0.000000 0.45551(12) 0.0311(4) Uani 1 2 d S T P . .
Se4 Se 0.09445(13) 0.000000 0.22996(14) 0.0352(5) Uani 1 2 d S T P . .
Se5 Se 0.000000 0.500000 0.000000 0.0284(5) Uani 1 4 d S T P . .
Cu3 Cu -0.021(3) 0.000000 0.440(3) 0.077(12) Uiso 0.096(7) 2 d S . P . .
Cu4 Cu 0.453(2) 0.000000 0.530(2) 0.075(8) Uiso 0.149(8) 2 d S . P . .
Cu5 Cu 0.000000 0.315(4) 0.500000 0.062(4) Uiso 0.248(8) 2 d S . P . .
Cu6 Cu 0.492(2) 0.000000 0.5122(17) 0.034(6) Uiso 0.136(8) 2 d S . P . .

loop_
_atom_site_aniso_label
_atom_site_aniso_U_11
_atom_site_aniso_U_22
_atom_site_aniso_U_33
_atom_site_aniso_U_23
_atom_site_aniso_U_13
_atom_site_aniso_U_12
Bi1 0.0413(5) 0.0347(5) 0.0367(5) 0.000 0.0092(3) 0.000
Ag1 0.0413(5) 0.0347(5) 0.0367(5) 0.000 0.0092(3) 0.000
Bi2 0.0354(5) 0.0343(5) 0.0447(8) 0.000 0.0079(4) 0.000
Ag2 0.0354(5) 0.0343(5) 0.0447(8) 0.000 0.0079(4) 0.000
Bi3 0.0589(6) 0.0503(5) 0.0412(6) 0.000 -0.0055(4) 0.000
Se1A 0.0374(17) 0.0318(12) 0.027(3) 0.000 0.0128(18) 0.000
Se2 0.0297(10) 0.0262(10) 0.0678(16) 0.000 -0.0030(9) 0.000
Se3 0.0312(9) 0.0321(9) 0.0303(10) 0.000 0.0054(8) 0.000
Se4 0.0319(10) 0.0312(10) 0.0400(12) 0.000 -0.0015(8) 0.000
Se5 0.0298(12) 0.0280(12) 0.0270(14) 0.000 0.0032(10) 0.000

loop_
_atom_type_symbol
_atom_type_description
_atom_type_scat_dispersion_real
_atom_type_scat_dispersion_imag
_atom_type_scat_source
Cu Cu 0.3240 0.8257 'International Tables Vol C Tables 4.2.6.8 and 6.1.1.4'
Se Se 0.2367 1.4831 'International Tables Vol C Tables 4.2.6.8 and 6.1.1.4'
Ag Ag -1.6473 0.7167 'International Tables Vol C Tables 4.2.6.8 and 6.1.1.4'
Bi Bi -1.3494 7.2566 'International Tables Vol C Tables 4.2.6.8 and 6.1.1.4'

loop_
_geom_angle_atom_site_label_1
_geom_angle_atom_site_label_2
_geom_angle_atom_site_label_3
_geom_angle
_geom_angle_site_symmetry_1
_geom_angle_site_symmetry_3
_geom_angle_publ_flag
Se1B Bi1 Se1A 7.8(19) . . ?
Se1B Bi1 Se4 98.7(13) . 3 ?
Se1A Bi1 Se4 93.43(11) . 3 ?
Se1B Bi1 Se4 98.7(13) . 3_545 ?
Se1A Bi1 Se4 93.43(11) . 3_545 ?
Se4 Bi1 Se4 93.81(6) 3 3_545 ?
Se1B Bi1 Se2 86.5(14) . 3_445 ?
Se1A Bi1 Se2 92.20(12) . 3_445 ?
Se4 Bi1 Se2 173.22(6) 3 3_445 ?
Se4 Bi1 Se2 89.63(4) 3_545 3_445 ?
Se1B Bi1 Se2 86.5(14) . 3_455 ?
Se1A Bi1 Se2 92.20(12) . 3_455 ?
Se4 Bi1 Se2 89.63(4) 3 3_455 ?
Se4 Bi1 Se2 173.22(6) 3_545 3_455 ?
Se2 Bi1 Se2 86.38(5) 3_445 3_455 ?
Se1B Bi1 Se5 171(2) . 3_545 ?
Se1A Bi1 Se5 178.69(15) . 3_545 ?
Se4 Bi1 Se5 87.47(4) 3 3_545 ?
Se4 Bi1 Se5 87.47(4) 3_545 3_545 ?
Se2 Bi1 Se5 86.84(5) 3_445 3_545 ?
Se2 Bi1 Se5 86.84(5) 3_455 3_545 ?
Cu2 Bi2 Se4 167(8) . . ?
Cu2 Bi2 Se2 100(6) . 3_455 ?
Se4 Bi2 Se2 89.02(6) . 3_455 ?
Cu2 Bi2 Se2 100(6) . 3_445 ?
Se4 Bi2 Se2 89.02(6) . 3_445 ?
Se2 Bi2 Se2 92.21(6) 3_455 3_445 ?
Cu2 Bi2 Se5 80(6) . 1_545 ?
Se4 Bi2 Se5 90.66(4) . 1_545 ?
Se2 Bi2 Se5 178.12(4) 3_455 1_545 ?
Se2 Bi2 Se5 89.64(3) 3_445 1_545 ?
Cu2 Bi2 Se5 80(6) . . ?
Se4 Bi2 Se5 90.66(4) . . ?
Se2 Bi2 Se5 89.64(3) 3_455 . ?
Se2 Bi2 Se5 178.12(4) 3_445 . ?
Se5 Bi2 Se5 88.50(3) 1_545 . ?
Cu2 Bi2 Se2 11(8) . 5_655 ?
Se4 Bi2 Se2 177.68(6) . 5_655 ?
Se2 Bi2 Se2 92.59(6) 3_455 5_655 ?
Se2 Bi2 Se2 92.59(6) 3_445 5_655 ?
Se5 Bi2 Se2 87.68(4) 1_545 5_655 ?
Se5 Bi2 Se2 87.68(4) . 5_655 ?
Bi2 Cu2 Se2 166(10) . 5_655 ?
Se3 Bi3 Se1A 79.8(2) . 7_546 ?
Se3 Bi3 Se1A 79.8(2) . 7_556 ?
Se1A Bi3 Se1A 90.72(9) 7_546 7_556 ?
Se3 Bi3 Se1B 90(2) . 7_546 ?
Se1A Bi3 Se1B 10(2) 7_546 7_546 ?
Se1A Bi3 Se1B 91.6(6) 7_556 7_546 ?
Se3 Bi3 Se1B 90(2) . 7_556 ?
Se1A Bi3 Se1B 91.6(6) 7_546 7_556 ?
Se1A Bi3 Se1B 10(2) 7_556 7_556 ?
Se1B Bi3 Se1B 90.7(14) 7_546 7_556 ?
Se3 Bi3 Se3 82.29(5) . 7_556 ?
Se1A Bi3 Se3 162.0(2) 7_546 7_556 ?
Se1A Bi3 Se3 87.84(5) 7_556 7_556 ?
Se1B Bi3 Se3 172(2) 7_546 7_556 ?
Se1B Bi3 Se3 90.2(9) 7_556 7_556 ?
Se3 Bi3 Se3 82.29(5) . 7_546 ?
Se1A Bi3 Se3 87.84(5) 7_546 7_546 ?
Se1A Bi3 Se3 162.0(2) 7_556 7_546 ?
Se1B Bi3 Se3 90.2(9) 7_546 7_546 ?
Se1B Bi3 Se3 172(2) 7_556 7_546 ?
Se3 Bi3 Se3 88.03(5) 7_556 7_546 ?
Se3 Bi3 Cu3 50.0(8) . 5_556 ?
Se1A Bi3 Cu3 50.6(3) 7_546 5_556 ?
Se1A Bi3 Cu3 50.6(3) 7_556 5_556 ?
Se1B Bi3 Cu3 57.5(16) 7_546 5_556 ?
Se1B Bi3 Cu3 57.5(16) 7_556 5_556 ?
Se3 Bi3 Cu3 117.1(5) 7_556 5_556 ?
Se3 Bi3 Cu3 117.1(5) 7_546 5_556 ?
Se1B Se1A Cu6 164(5) . 5_656 ?
Se1B Se1A Cu4 149(5) . 5_656 ?
Cu6 Se1A Cu4 15.6(7) 5_656 5_656 ?
Se1B Se1A Cu6 174(5) . . ?
Cu6 Se1A Cu6 10.0(13) 5_656 . ?
Cu4 Se1A Cu6 25.6(13) 5_656 . ?
Se1B Se1A Cu5 159(2) . 7_556 ?
Cu6 Se1A Cu5 19.1(3) 5_656 7_556 ?
Cu4 Se1A Cu5 27.5(6) 5_656 7_556 ?
Cu6 Se1A Cu5 18.9(3) . 7_556 ?
Se1B Se1A Cu5 159(2) . 3_545 ?
Cu6 Se1A Cu5 19.1(3) 5_656 3_545 ?
Cu4 Se1A Cu5 27.5(6) 5_656 3_545 ?
Cu6 Se1A Cu5 18.9(3) . 3_545 ?
Cu5 Se1A Cu5 36.7(7) 7_556 3_545 ?
Se1B Se1A Cu3 122.7(14) . 3 ?
Cu6 Se1A Cu3 55.0(8) 5_656 3 ?
Cu4 Se1A Cu3 55.5(8) 5_656 3 ?
Cu6 Se1A Cu3 56.2(8) . 3 ?
Cu5 Se1A Cu3 37.3(9) 7_556 3 ?
Cu5 Se1A Cu3 73.7(10) 3_545 3 ?
Se1B Se1A Cu3 122.7(14) . 3_545 ?
Cu6 Se1A Cu3 55.0(8) 5_656 3_545 ?
Cu4 Se1A Cu3 55.5(8) 5_656 3_545 ?
Cu6 Se1A Cu3 56.2(8) . 3_545 ?
Cu5 Se1A Cu3 73.7(9) 7_556 3_545 ?
Cu5 Se1A Cu3 37.3(9) 3_545 3_545 ?
Cu3 Se1A Cu3 109.6(16) 3 3_545 ?
Se1B Se1A Cu4 171(5) . . ?
Cu6 Se1A Cu4 24.3(12) 5_656 . ?
Cu4 Se1A Cu4 39.9(14) 5_656 . ?
Cu6 Se1A Cu4 14.3(6) . . ?
Cu5 Se1A Cu4 26.2(5) 7_556 . ?
Cu5 Se1A Cu4 26.2(5) 3_545 . ?
Cu3 Se1A Cu4 59.8(9) 3 . ?
Cu3 Se1A Cu4 59.8(9) 3_545 . ?
Se1B Se1A Bi1 38(5) . . ?
Cu6 Se1A Bi1 126.7(7) 5_656 . ?
Cu4 Se1A Bi1 111.1(8) 5_656 . ?
Cu6 Se1A Bi1 136.7(6) . . ?
Cu5 Se1A Bi1 129.35(16) 7_556 . ?
Cu5 Se1A Bi1 129.35(16) 3_545 . ?
Cu3 Se1A Bi1 107.6(9) 3 . ?
Cu3 Se1A Bi1 107.6(9) 3_545 . ?
Cu4 Se1A Bi1 151.0(7) . . ?
Se1B Se1A Bi3 85(3) . 7_546 ?
Cu6 Se1A Bi3 105.7(5) 5_656 7_546 ?
Cu4 Se1A Bi3 115.8(5) 5_656 7_546 ?
Cu6 Se1A Bi3 98.9(5) . 7_546 ?
Cu5 Se1A Bi3 115.1(4) 7_556 7_546 ?
Cu5 Se1A Bi3 88.6(3) 3_545 7_546 ?
Cu3 Se1A Bi3 140.3(9) 3 7_546 ?
Cu3 Se1A Bi3 66.9(8) 3_545 7_546 ?
Cu4 Se1A Bi3 88.9(5) . 7_546 ?
Bi1 Se1A Bi3 111.0(3) . 7_546 ?
Se1A Se1B Bi1 134(5) . . ?
Se1A Se1B Cu6 13(4) . 5_656 ?
Bi1 Se1B Cu6 121.9(19) . 5_656 ?
Se1A Se1B Cu4 26(4) . 5_656 ?
Bi1 Se1B Cu4 108.9(16) . 5_656 ?
Cu6 Se1B Cu4 13.0(7) 5_656 5_656 ?
Se1A Se1B Cu3 48.4(19) . 3 ?
Bi1 Se1B Cu3 109.7(14) . 3 ?
Cu6 Se1B Cu3 46.6(18) 5_656 3 ?
Cu4 Se1B Cu3 47.4(17) 5_656 3 ?
Se1A Se1B Cu3 48.4(19) . 3_545 ?
Bi1 Se1B Cu3 109.7(14) . 3_545 ?
Cu6 Se1B Cu3 46.6(18) 5_656 3_545 ?
Cu4 Se1B Cu3 47.4(17) 5_656 3_545 ?
Cu3 Se1B Cu3 93(4) 3 3_545 ?
Se1A Se1B Bi3 85(5) . 7_546 ?
Bi1 Se1B Bi3 124(3) . 7_546 ?
Cu6 Se1B Bi3 93(3) 5_656 7_546 ?
Cu4 Se1B Bi3 102(3) 5_656 7_546 ?
Cu3 Se1B Bi3 125(4) 3 7_546 ?
Cu3 Se1B Bi3 63.1(14) 3_545 7_546 ?
Se1A Se1B Bi3 85(5) . 7_556 ?
Bi1 Se1B Bi3 124(3) . 7_556 ?
Cu6 Se1B Bi3 93(3) 5_656 7_556 ?
Cu4 Se1B Bi3 102(3) 5_656 7_556 ?
Cu3 Se1B Bi3 63.1(14) 3 7_556 ?
Cu3 Se1B Bi3 125(4) 3_545 7_556 ?
Bi3 Se1B Bi3 90.7(14) 7_546 7_556 ?
Cu2 Se2 Bi2 89.4(16) 5_655 3_545 ?
Cu2 Se2 Bi2 89.4(16) 5_655 3 ?
Bi2 Se2 Bi2 92.20(6) 3_545 3 ?
Cu2 Se2 Bi1 90.0(17) 5_655 3 ?
Bi2 Se2 Bi1 177.02(5) 3_545 3 ?
Bi2 Se2 Bi1 90.70(2) 3 3 ?
Cu2 Se2 Bi1 90.0(17) 5_655 3_545 ?
Bi2 Se2 Bi1 90.70(2) 3_545 3_545 ?
Bi2 Se2 Bi1 177.02(5) 3 3_545 ?
Bi1 Se2 Bi1 86.38(5) 3 3_545 ?
Cu2 Se2 Bi2 3(2) 5_655 5_655 ?
Bi2 Se2 Bi2 87.41(6) 3_545 5_655 ?
Bi2 Se2 Bi2 87.41(6) 3 5_655 ?
Bi1 Se2 Bi2 92.05(5) 3 5_655 ?
Bi1 Se2 Bi2 92.05(5) 3_545 5_655 ?
Cu3 Se3 Cu3 46(2) . 5_556 ?
Cu3 Se3 Cu4 59.2(6) . 7_546 ?
Cu3 Se3 Cu4 62.8(7) 5_556 7_546 ?
Cu3 Se3 Cu4 59.2(6) . 7_556 ?
Cu3 Se3 Cu4 62.8(7) 5_556 7_556 ?
Cu4 Se3 Cu4 115.8(12) 7_546 7_556 ?
Cu3 Se3 Cu5 39.5(7) . 5_556 ?
Cu3 Se3 Cu5 37.8(6) 5_556 5_556 ?
Cu4 Se3 Cu5 26.7(7) 7_546 5_556 ?
Cu4 Se3 Cu5 90.1(8) 7_556 5_556 ?
Cu3 Se3 Cu5 39.5(7) . . ?
Cu3 Se3 Cu5 37.8(6) 5_556 . ?
Cu4 Se3 Cu5 90.1(8) 7_546 . ?
Cu4 Se3 Cu5 26.7(7) 7_556 . ?
Cu5 Se3 Cu5 63.8(6) 5_556 . ?
Cu3 Se3 Bi3 118.3(11) . . ?
Cu3 Se3 Bi3 72.0(10) 5_556 . ?
Cu4 Se3 Bi3 96.7(7) 7_546 . ?
Cu4 Se3 Bi3 96.7(7) 7_556 . ?
Cu5 Se3 Bi3 93.01(6) 5_556 . ?
Cu5 Se3 Bi3 93.01(6) . . ?
Cu3 Se3 Cu6 50.6(6) . 7_546 ?
Cu3 Se3 Cu6 52.2(5) 5_556 7_546 ?
Cu4 Se3 Cu6 11.1(5) 7_546 7_546 ?
Cu4 Se3 Cu6 105.2(9) 7_556 7_546 ?
Cu5 Se3 Cu6 15.6(4) 5_556 7_546 ?
Cu5 Se3 Cu6 79.2(6) . 7_546 ?
Bi3 Se3 Cu6 95.0(5) . 7_546 ?
Cu3 Se3 Cu6 50.6(6) . 7_556 ?
Cu3 Se3 Cu6 52.2(5) 5_556 7_556 ?
Cu4 Se3 Cu6 105.2(9) 7_546 7_556 ?
Cu4 Se3 Cu6 11.1(5) 7_556 7_556 ?
Cu5 Se3 Cu6 79.2(6) 5_556 7_556 ?
Cu5 Se3 Cu6 15.6(4) . 7_556 ?
Bi3 Se3 Cu6 95.0(5) . 7_556 ?
Cu6 Se3 Cu6 94.5(8) 7_546 7_556 ?
Cu3 Se3 Bi3 124.0(6) . 7_556 ?
Cu3 Se3 Bi3 135.51(14) 5_556 7_556 ?
Cu4 Se3 Bi3 160.0(7) 7_546 7_556 ?
Cu4 Se3 Bi3 76.2(7) 7_556 7_556 ?
Cu5 Se3 Bi3 163.5(3) 5_556 7_556 ?
Cu5 Se3 Bi3 103.0(3) . 7_556 ?
Bi3 Se3 Bi3 97.71(5) . 7_556 ?
Cu6 Se3 Bi3 166.9(5) 7_546 7_556 ?
Cu6 Se3 Bi3 87.4(4) 7_556 7_556 ?
Cu3 Se3 Bi3 124.0(6) . 7_546 ?
Cu3 Se3 Bi3 135.51(14) 5_556 7_546 ?
Cu4 Se3 Bi3 76.2(6) 7_546 7_546 ?
Cu4 Se3 Bi3 160.0(7) 7_556 7_546 ?
Cu5 Se3 Bi3 103.0(3) 5_556 7_546 ?
Cu5 Se3 Bi3 163.5(3) . 7_546 ?
Bi3 Se3 Bi3 97.71(5) . 7_546 ?
Cu6 Se3 Bi3 87.4(4) 7_546 7_546 ?
Cu6 Se3 Bi3 166.9(5) 7_556 7_546 ?
Bi3 Se3 Bi3 88.03(5) 7_556 7_546 ?
Bi2 Se4 Bi1 95.15(6) . 3_445 ?
Bi2 Se4 Bi1 95.15(6) . 3_455 ?
Bi1 Se4 Bi1 93.81(6) 3_445 3_455 ?
Bi2 Se5 Bi2 180.00(5) 5 1_565 ?
Bi2 Se5 Bi2 88.50(3) 5 5_565 ?
Bi2 Se5 Bi2 91.50(3) 1_565 5_565 ?
Bi2 Se5 Bi2 91.50(3) 5 . ?
Bi2 Se5 Bi2 88.50(3) 1_565 . ?
Bi2 Se5 Bi2 180.0 5_565 . ?
Bi2 Se5 Bi1 93.41(3) 5 3_455 ?
Bi2 Se5 Bi1 86.59(3) 1_565 3_455 ?
Bi2 Se5 Bi1 93.41(3) 5_565 3_455 ?
Bi2 Se5 Bi1 86.59(3) . 3_455 ?
Bi2 Se5 Bi1 86.59(3) 5 7 ?
Bi2 Se5 Bi1 93.41(3) 1_565 7 ?
Bi2 Se5 Bi1 86.59(3) 5_565 7 ?
Bi2 Se5 Bi1 93.41(3) . 7 ?
Bi1 Se5 Bi1 180.0 3_455 7 ?
Cu5 Cu3 Cu5 110(3) 5_556 . ?
Cu5 Cu3 Cu3 55.2(14) 5_556 5_556 ?
Cu5 Cu3 Cu3 55.2(14) . 5_556 ?
Cu5 Cu3 Se3 81.8(15) 5_556 . ?
Cu5 Cu3 Se3 81.8(15) . . ?
Cu3 Cu3 Se3 76(2) 5_556 . ?
Cu5 Cu3 Cu6 125(2) 5_556 7_556 ?
Cu5 Cu3 Cu6 15.5(7) . 7_556 ?
Cu3 Cu3 Cu6 70.2(12) 5_556 7_556 ?
Se3 Cu3 Cu6 81.1(13) . 7_556 ?
Cu5 Cu3 Cu6 15.5(7) 5_556 7_546 ?
Cu5 Cu3 Cu6 125(2) . 7_546 ?
Cu3 Cu3 Cu6 70.2(12) 5_556 7_546 ?
Se3 Cu3 Cu6 81.1(13) . 7_546 ?
Cu6 Cu3 Cu6 140(2) 7_556 7_546 ?
Cu5 Cu3 Cu4 127(2) 5_556 7_556 ?
Cu5 Cu3 Cu4 27.5(9) . 7_556 ?
Cu3 Cu3 Cu4 75.8(15) 5_556 7_556 ?
Se3 Cu3 Cu4 67.2(11) . 7_556 ?
Cu6 Cu3 Cu4 16.1(7) 7_556 7_556 ?
Cu6 Cu3 Cu4 138(2) 7_546 7_556 ?
Cu5 Cu3 Cu4 27.5(9) 5_556 7_546 ?
Cu5 Cu3 Cu4 127(2) . 7_546 ?
Cu3 Cu3 Cu4 75.8(15) 5_556 7_546 ?
Se3 Cu3 Cu4 67.2(11) . 7_546 ?
Cu6 Cu3 Cu4 138(2) 7_556 7_546 ?
Cu6 Cu3 Cu4 16.1(7) 7_546 7_546 ?
Cu4 Cu3 Cu4 131(2) 7_556 7_546 ?
Cu5 Cu3 Cu6 118(2) 5_556 3_455 ?
Cu5 Cu3 Cu6 8.5(8) . 3_455 ?
Cu3 Cu3 Cu6 62.8(11) 5_556 3_455 ?
Se3 Cu3 Cu6 87.3(13) . 3_455 ?
Cu6 Cu3 Cu6 11.1(12) 7_556 3_455 ?
Cu6 Cu3 Cu6 133(2) 7_546 3_455 ?
Cu4 Cu3 Cu6 26.5(13) 7_556 3_455 ?
Cu4 Cu3 Cu6 136(2) 7_546 3_455 ?
Cu5 Cu3 Cu6 8.5(8) 5_556 3_445 ?
Cu5 Cu3 Cu6 118(2) . 3_445 ?
Cu3 Cu3 Cu6 62.8(11) 5_556 3_445 ?
Se3 Cu3 Cu6 87.3(13) . 3_445 ?
Cu6 Cu3 Cu6 133(2) 7_556 3_445 ?
Cu6 Cu3 Cu6 11.1(12) 7_546 3_445 ?
Cu4 Cu3 Cu6 136(2) 7_556 3_445 ?
Cu4 Cu3 Cu6 26.5(13) 7_546 3_445 ?
Cu6 Cu3 Cu6 125(2) 3_455 3_445 ?
Cu5 Cu3 Se3 72.5(14) 5_556 5_556 ?
Cu5 Cu3 Se3 72.5(14) . 5_556 ?
Cu3 Cu3 Se3 58(2) 5_556 5_556 ?
Se3 Cu3 Se3 134(2) . 5_556 ?
Cu6 Cu3 Se3 83.4(13) 7_556 5_556 ?
Cu6 Cu3 Se3 83.4(13) 7_546 5_556 ?
Cu4 Cu3 Se3 99.0(14) 7_556 5_556 ?
Cu4 Cu3 Se3 99.0(14) 7_546 5_556 ?
Cu6 Cu3 Se3 72.6(11) 3_455 5_556 ?
Cu6 Cu3 Se3 72.6(11) 3_445 5_556 ?
Cu5 Cu3 Se1A 67.8(7) 5_556 3_445 ?
Cu5 Cu3 Se1A 165(2) . 3_445 ?
Cu3 Cu3 Se1A 120.9(12) 5_556 3_445 ?
Se3 Cu3 Se1A 112.4(10) . 3_445 ?
Cu6 Cu3 Se1A 163.7(19) 7_556 3_445 ?
Cu6 Cu3 Se1A 55.0(7) 7_546 3_445 ?
Cu4 Cu3 Se1A 163(2) 7_556 3_445 ?
Cu4 Cu3 Se1A 58.1(7) 7_546 3_445 ?
Cu6 Cu3 Se1A 160.3(18) 3_455 3_445 ?
Cu6 Cu3 Se1A 59.5(7) 3_445 3_445 ?
Se3 Cu3 Se1A 92.8(10) 5_556 3_445 ?
Cu6 Cu4 Cu6 12(5) . 5_656 ?
Cu6 Cu4 Cu5 42.7(15) . 7_556 ?
Cu6 Cu4 Cu5 42.4(14) 5_656 7_556 ?
Cu6 Cu4 Cu5 42.7(15) . 3_545 ?
Cu6 Cu4 Cu5 42.4(14) 5_656 3_545 ?
Cu5 Cu4 Cu5 85(3) 7_556 3_545 ?
Cu6 Cu4 Cu4 7(3) . 5_656 ?
Cu6 Cu4 Cu4 4.3(18) 5_656 5_656 ?
Cu5 Cu4 Cu4 42.3(14) 7_556 5_656 ?
Cu5 Cu4 Cu4 42.3(14) 3_545 5_656 ?
Cu6 Cu4 Cu3 75.5(18) . 7_556 ?
Cu6 Cu4 Cu3 79.8(15) 5_656 7_556 ?
Cu5 Cu4 Cu3 40.2(12) 7_556 7_556 ?
Cu5 Cu4 Cu3 117(2) 3_545 7_556 ?
Cu4 Cu4 Cu3 78.1(14) 5_656 7_556 ?
Cu6 Cu4 Cu3 75.5(18) . 7_546 ?
Cu6 Cu4 Cu3 79.8(15) 5_656 7_546 ?
Cu5 Cu4 Cu3 117(2) 7_556 7_546 ?
Cu5 Cu4 Cu3 40.2(12) 3_545 7_546 ?
Cu4 Cu4 Cu3 78.1(14) 5_656 7_546 ?
Cu3 Cu4 Cu3 131(2) 7_556 7_546 ?
Cu6 Cu4 Se1A 70(4) . 5_656 ?
Cu6 Cu4 Se1A 81(2) 5_656 5_656 ?
Cu5 Cu4 Se1A 80.3(15) 7_556 5_656 ?
Cu5 Cu4 Se1A 80.3(15) 3_545 5_656 ?
Cu4 Cu4 Se1A 77(2) 5_656 5_656 ?
Cu3 Cu4 Se1A 66.4(12) 7_556 5_656 ?
Cu3 Cu4 Se1A 66.4(12) 7_546 5_656 ?
Cu6 Cu4 Se3 120.7(11) . 7_546 ?
Cu6 Cu4 Se3 118.1(8) 5_656 7_546 ?
Cu5 Cu4 Se3 159(2) 7_556 7_546 ?
Cu5 Cu4 Se3 78.0(9) 3_545 7_546 ?
Cu4 Cu4 Se3 119.2(9) 5_656 7_546 ?
Cu3 Cu4 Se3 161.1(19) 7_556 7_546 ?
Cu3 Cu4 Se3 53.5(9) 7_546 7_546 ?
Se1A Cu4 Se3 108.3(8) 5_656 7_546 ?
Cu6 Cu4 Se3 120.7(11) . 7_556 ?
Cu6 Cu4 Se3 118.1(8) 5_656 7_556 ?
Cu5 Cu4 Se3 78.0(9) 7_556 7_556 ?
Cu5 Cu4 Se3 159(2) 3_545 7_556 ?
Cu4 Cu4 Se3 119.2(9) 5_656 7_556 ?
Cu3 Cu4 Se3 53.5(9) 7_556 7_556 ?
Cu3 Cu4 Se3 161.1(19) 7_546 7_556 ?
Se1A Cu4 Se3 108.3(8) 5_656 7_556 ?
Se3 Cu4 Se3 115.8(12) 7_546 7_556 ?
Cu6 Cu4 Cu3 64(2) . 3_545 ?
Cu6 Cu4 Cu3 59.9(10) 5_656 3_545 ?
Cu5 Cu4 Cu3 101(2) 7_556 3_545 ?
Cu5 Cu4 Cu3 25.5(12) 3_545 3_545 ?
Cu4 Cu4 Cu3 61.4(12) 5_656 3_545 ?
Cu3 Cu4 Cu3 139.5(15) 7_556 3_545 ?
Cu3 Cu4 Cu3 43.8(19) 7_546 3_545 ?
Se1A Cu4 Cu3 102.0(13) 5_656 3_545 ?
Se3 Cu4 Cu3 58.3(8) 7_546 3_545 ?
Se3 Cu4 Cu3 149.0(16) 7_556 3_545 ?
Cu6 Cu4 Cu3 64(2) . 3 ?
Cu6 Cu4 Cu3 59.9(10) 5_656 3 ?
Cu5 Cu4 Cu3 25.5(12) 7_556 3 ?
Cu5 Cu4 Cu3 101(2) 3_545 3 ?
Cu4 Cu4 Cu3 61.4(12) 5_656 3 ?
Cu3 Cu4 Cu3 43.8(19) 7_556 3 ?
Cu3 Cu4 Cu3 139.5(15) 7_546 3 ?
Se1A Cu4 Cu3 102.0(13) 5_656 3 ?
Se3 Cu4 Cu3 149.0(16) 7_546 3 ?
Se3 Cu4 Cu3 58.3(8) 7_556 3 ?
Cu3 Cu4 Cu3 109.3(19) 3_545 3 ?
Cu6 Cu5 Cu6 33(4) 3_455 7_556 ?
Cu6 Cu5 Cu4 64(3) 3_455 7_556 ?
Cu6 Cu5 Cu4 32.6(14) 7_556 7_556 ?
Cu6 Cu5 Cu4 32.6(14) 3_455 3_455 ?
Cu6 Cu5 Cu4 64(3) 7_556 3_455 ?
Cu4 Cu5 Cu4 95(3) 7_556 3_455 ?
Cu6 Cu5 Cu5 16.6(18) 3_455 5_566 ?
Cu6 Cu5 Cu5 16.6(18) 7_556 5_566 ?
Cu4 Cu5 Cu5 47.7(14) 7_556 5_566 ?
Cu4 Cu5 Cu5 47.7(14) 3_455 5_566 ?
Cu6 Cu5 Cu3 154(2) 3_455 . ?
Cu6 Cu5 Cu3 132(2) 7_556 . ?
Cu4 Cu5 Cu3 112.3(18) 7_556 . ?
Cu4 Cu5 Cu3 137(2) 3_455 . ?
Cu5 Cu5 Cu3 145.2(14) 5_566 . ?
Cu6 Cu5 Cu3 132(2) 3_455 5_556 ?
Cu6 Cu5 Cu3 154(2) 7_556 5_556 ?
Cu4 Cu5 Cu3 137(2) 7_556 5_556 ?
Cu4 Cu5 Cu3 112.3(18) 3_455 5_556 ?
Cu5 Cu5 Cu3 145.2(14) 5_566 5_556 ?
Cu3 Cu5 Cu3 70(3) . 5_556 ?
Cu6 Cu5 Se1A 65(2) 3_455 7_556 ?
Cu6 Cu5 Se1A 80(2) 7_556 7_556 ?
Cu4 Cu5 Se1A 83.2(16) 7_556 7_556 ?
Cu4 Cu5 Se1A 72.2(16) 3_455 7_556 ?
Cu5 Cu5 Se1A 71.6(4) 5_566 7_556 ?
Cu3 Cu5 Se1A 141.0(15) . 7_556 ?
Cu3 Cu5 Se1A 75.0(13) 5_556 7_556 ?
Cu6 Cu5 Se1A 80(2) 3_455 3_455 ?
Cu6 Cu5 Se1A 65(2) 7_556 3_455 ?
Cu4 Cu5 Se1A 72.2(16) 7_556 3_455 ?
Cu4 Cu5 Se1A 83.2(16) 3_455 3_455 ?
Cu5 Cu5 Se1A 71.6(4) 5_566 3_455 ?
Cu3 Cu5 Se1A 75.0(13) . 3_455 ?
Cu3 Cu5 Se1A 141.0(15) 5_556 3_455 ?
Se1A Cu5 Se1A 143.3(7) 7_556 3_455 ?
Cu6 Cu5 Se3 135(2) 3_455 . ?
Cu6 Cu5 Se3 107.8(18) 7_556 . ?
Cu4 Cu5 Se3 75.3(12) 7_556 . ?
Cu4 Cu5 Se3 164.8(16) 3_455 . ?
Cu5 Cu5 Se3 121.9(3) 5_566 . ?
Cu3 Cu5 Se3 58.6(14) . . ?
Cu3 Cu5 Se3 69.6(14) 5_556 . ?
Se1A Cu5 Se3 94.37(11) 7_556 . ?
Se1A Cu5 Se3 104.86(14) 3_455 . ?
Cu6 Cu5 Se3 107.8(18) 3_455 5_556 ?
Cu6 Cu5 Se3 135(2) 7_556 5_556 ?
Cu4 Cu5 Se3 164.8(16) 7_556 5_556 ?
Cu4 Cu5 Se3 75.3(12) 3_455 5_556 ?
Cu5 Cu5 Se3 121.9(3) 5_566 5_556 ?
Cu3 Cu5 Se3 69.6(14) . 5_556 ?
Cu3 Cu5 Se3 58.6(14) 5_556 5_556 ?
Se1A Cu5 Se3 104.86(14) 7_556 5_556 ?
Se1A Cu5 Se3 94.37(11) 3_455 5_556 ?
Se3 Cu5 Se3 116.2(6) . 5_556 ?
Cu6 Cu5 Cu5 163.4(18) 3_455 5_556 ?
Cu6 Cu5 Cu5 163.4(18) 7_556 5_556 ?
Cu4 Cu5 Cu5 132.3(14) 7_556 5_556 ?
Cu4 Cu5 Cu5 132.3(14) 3_455 5_556 ?
Cu5 Cu5 Cu5 180.000(14) 5_566 5_556 ?
Cu3 Cu5 Cu5 34.8(14) . 5_556 ?
Cu3 Cu5 Cu5 34.8(14) 5_556 5_556 ?
Se1A Cu5 Cu5 108.4(4) 7_556 5_556 ?
Se1A Cu5 Cu5 108.4(4) 3_455 5_556 ?
Se3 Cu5 Cu5 58.1(3) . 5_556 ?
Se3 Cu5 Cu5 58.1(3) 5_556 5_556 ?
Cu6 Cu6 Cu4 152(10) 5_656 . ?
Cu6 Cu6 Cu5 73.4(18) 5_656 3_545 ?
Cu4 Cu6 Cu5 105(2) . 3_545 ?
Cu6 Cu6 Cu5 73.4(18) 5_656 7_556 ?
Cu4 Cu6 Cu5 105(2) . 7_556 ?
Cu5 Cu6 Cu5 147(4) 3_545 7_556 ?
Cu6 Cu6 Cu4 16(6) 5_656 5_656 ?
Cu4 Cu6 Cu4 168(5) . 5_656 ?
Cu5 Cu6 Cu4 74.1(18) 3_545 5_656 ?
Cu5 Cu6 Cu4 74.1(18) 7_556 5_656 ?
Cu6 Cu6 Cu3 101(3) 5_656 7_556 ?
Cu4 Cu6 Cu3 88.3(18) . 7_556 ?
Cu5 Cu6 Cu3 162(3) 3_545 7_556 ?
Cu5 Cu6 Cu3 32.2(16) 7_556 7_556 ?
Cu4 Cu6 Cu3 95.6(14) 5_656 7_556 ?
Cu6 Cu6 Cu3 101(3) 5_656 7_546 ?
Cu4 Cu6 Cu3 88.3(18) . 7_546 ?
Cu5 Cu6 Cu3 32.2(16) 3_545 7_546 ?
Cu5 Cu6 Cu3 162(3) 7_556 7_546 ?
Cu4 Cu6 Cu3 95.6(14) 5_656 7_546 ?
Cu3 Cu6 Cu3 140(2) 7_556 7_546 ?
Cu6 Cu6 Se1A 113(8) 5_656 5_656 ?
Cu4 Cu6 Se1A 95(4) . 5_656 ?
Cu5 Cu6 Se1A 96(2) 3_545 5_656 ?
Cu5 Cu6 Se1A 96(2) 7_556 5_656 ?
Cu4 Cu6 Se1A 97(2) 5_656 5_656 ?
Cu3 Cu6 Se1A 70.1(12) 7_556 5_656 ?
Cu3 Cu6 Se1A 70.1(12) 7_546 5_656 ?
Cu6 Cu6 Cu3 68(2) 5_656 3_545 ?
Cu4 Cu6 Cu3 102(2) . 3_545 ?
Cu5 Cu6 Cu3 17.1(16) 3_545 3_545 ?
Cu5 Cu6 Cu3 138(2) 7_556 3_545 ?
Cu4 Cu6 Cu3 73.8(11) 5_656 3_545 ?
Cu3 Cu6 Cu3 168.9(12) 7_556 3_545 ?
Cu3 Cu6 Cu3 47(2) 7_546 3_545 ?
Se1A Cu6 Cu3 113.4(12) 5_656 3_545 ?
Cu6 Cu6 Cu3 68(2) 5_656 3 ?
Cu4 Cu6 Cu3 102(2) . 3 ?
Cu5 Cu6 Cu3 138(2) 3_545 3 ?
Cu5 Cu6 Cu3 17.1(16) 7_556 3 ?
Cu4 Cu6 Cu3 73.8(11) 5_656 3 ?
Cu3 Cu6 Cu3 47(2) 7_556 3 ?
Cu3 Cu6 Cu3 168.9(12) 7_546 3 ?
Se1A Cu6 Cu3 113.4(12) 5_656 3 ?
Cu3 Cu6 Cu3 125(2) 3_545 3 ?
Cu6 Cu6 Se1A 57(7) 5_656 . ?
Cu4 Cu6 Se1A 95(5) . . ?
Cu5 Cu6 Se1A 81.1(19) 3_545 . ?
Cu5 Cu6 Se1A 81.1(19) 7_556 . ?
Cu4 Cu6 Se1A 73.3(16) 5_656 . ?
Cu3 Cu6 Se1A 110.2(12) 7_556 . ?
Cu3 Cu6 Se1A 110.2(12) 7_546 . ?
Se1A Cu6 Se1A 170.0(13) 5_656 . ?
Cu3 Cu6 Se1A 64.4(11) 3_545 . ?
Cu3 Cu6 Se1A 64.4(11) 3 . ?
Cu6 Cu6 Se1B 116(8) 5_656 5_656 ?
Cu4 Cu6 Se1B 92(5) . 5_656 ?
Cu5 Cu6 Se1B 97(2) 3_545 5_656 ?
Cu5 Cu6 Se1B 97(2) 7_556 5_656 ?
Cu4 Cu6 Se1B 100(2) 5_656 5_656 ?
Cu3 Cu6 Se1B 69.9(12) 7_556 5_656 ?
Cu3 Cu6 Se1B 69.9(12) 7_546 5_656 ?
Se1A Cu6 Se1B 3.0(12) 5_656 5_656 ?
Cu3 Cu6 Se1B 114.2(12) 3_545 5_656 ?
Cu3 Cu6 Se1B 114.2(12) 3 5_656 ?
Se1A Cu6 Se1B 173.0(17) . 5_656 ?

loop_
_geom_bond_atom_site_label_1
_geom_bond_atom_site_label_2
_geom_bond_distance
_geom_bond_site_symmetry_2
_geom_bond_publ_flag
Bi1 Se1B 2.41(10) . ?
Bi1 Se1A 2.811(8) . ?
Bi1 Se4 2.8724(14) 3 ?
Bi1 Se4 2.8724(14) 3_545 ?
Bi1 Se2 3.0645(15) 3_445 ?
Bi1 Se2 3.0645(15) 3_455 ?
Bi1 Se5 3.0939(8) 3_545 ?
Bi2 Cu2 0.65(13) . ?
Bi2 Se4 2.795(2) . ?
Bi2 Se2 2.9107(15) 3_455 ?
Bi2 Se2 2.9107(15) 3_445 ?
Bi2 Se5 3.0058(7) 1_545 ?
Bi2 Se5 3.0058(7) . ?
Bi2 Se2 3.105(3) 5_655 ?
Cu2 Se2 2.46(12) 5_655 ?
Bi3 Se3 2.722(2) . ?
Bi3 Se1A 2.948(2) 7_546 ?
Bi3 Se1A 2.948(2) 7_556 ?
Bi3 Se1B 2.95(4) 7_546 ?
Bi3 Se1B 2.95(4) 7_556 ?
Bi3 Se3 3.0185(13) 7_556 ?
Bi3 Se3 3.0185(13) 7_546 ?
Bi3 Cu3 3.05(4) 5_556 ?
Se1A Se1B 0.53(11) . ?
Se1A Cu6 2.24(3) 5_656 ?
Se1A Cu4 2.38(3) 5_656 ?
Se1A Cu6 2.45(3) . ?
Se1A Cu5 2.460(11) 7_556 ?
Se1A Cu5 2.460(11) 3_545 ?
Se1A Cu3 2.57(3) 3 ?
Se1A Cu3 2.57(3) 3_545 ?
Se1A Cu4 2.59(3) . ?
Se1B Cu6 2.75(12) 5_656 ?
Se1B Cu4 2.85(11) 5_656 ?
Se1B Cu3 2.89(8) 3 ?
Se1B Cu3 2.89(8) 3_545 ?
Se3 Cu3 2.16(4) . ?
Se3 Cu3 2.46(4) 5_556 ?
Se3 Cu4 2.475(17) 7_546 ?
Se3 Cu4 2.475(17) 7_556 ?
Se3 Cu5 2.504(9) 5_556 ?
Se3 Cu5 2.504(9) . ?
Se3 Cu6 2.857(18) 7_546 ?
Se3 Cu6 2.857(18) 7_556 ?
Cu3 Cu5 1.61(3) 5_556 ?
Cu3 Cu5 1.61(3) . ?
Cu3 Cu3 1.84(9) 5_556 ?
Cu3 Cu6 2.235(18) 7_556 ?
Cu3 Cu6 2.235(18) 7_546 ?
Cu3 Cu4 2.31(2) 7_556 ?
Cu3 Cu4 2.31(2) 7_546 ?
Cu3 Cu6 2.36(2) 3_455 ?
Cu3 Cu6 2.36(2) 3_445 ?
Cu4 Cu6 0.64(3) . ?
Cu4 Cu6 1.07(5) 5_656 ?
Cu4 Cu5 1.15(2) 7_556 ?
Cu4 Cu5 1.15(2) 3_545 ?
Cu4 Cu4 1.71(7) 5_656 ?
Cu5 Cu6 0.808(15) 3_455 ?
Cu5 Cu6 0.808(15) 7_556 ?
Cu5 Cu5 1.55(3) 5_566 ?
Cu5 Cu5 2.65(3) 5_556 ?
Cu6 Cu6 0.46(5) 5_656 ?
